data_2006517
loop_
_publ_author_name
'Velichka Velikova'
'Olyana Angelova'
'Krassimir Kossev'

_publ_section_title
;
 <i>N</i>-(2-Pyridyl)urea
;
_journal_issue 9
_journal_name_full 'Acta Crystallographica Section C'
_journal_page_first 1273
_journal_page_last 1275
_journal_paper_doi 10.1107/S0108270197004782
_journal_volume 53
_journal_year 1997
_chemical_formula_structural '(C5 N H4) N H C  (N H2) O'
_chemical_formula_sum 'C6 H7 N3 O'
_chemical_formula_weight 137.14
_chemical_name_systematic N-(2-Pyridyl)urea
_space_group_IT_number 15
_symmetry_cell_setting monoclinic
_symmetry_space_group_name_Hall '-C 2yc'
_symmetry_space_group_name_H-M 'C 1 2/c 1'
_atom_type_scat_source 'as coded in SDP/PDP User's Guide (Enraf-Nonius, 1985)'
_cell_angle_alpha 90
_cell_angle_beta 93.73(2)
_cell_angle_gamma 90
_cell_formula_units_Z 8
_cell_length_a 13.339(4)
_cell_length_b 5.480(2)
_cell_length_c 18.208(5)
_cell_measurement_reflns_used 22
_cell_measurement_temperature 292
_cell_measurement_theta_max 21.90
_cell_measurement_theta_min 19.96
_cell_volume 1328.1(7)
_computing_data_collection 'CAD4 Manual (Enraf-Nonius, 1988)'
_computing_data_reduction 'SDP/PDP User's Guide (Enraf-Nonius, 1985)'
_computing_molecular_graphics 'ORTEPII (Johnson, 1976)'
_computing_publication_material 'KAPPA (Mac\'i\<cek, 1992; Unpublished)'
_computing_structure_refinement 'SDP/PDP User's Guide'
_computing_structure_solution 'SHELXS86 (Sheldrick, 1985)'
_diffrn_ambient_temperature 292
_diffrn_measurement_device 'Enraf-Nonius CAD-4 diffractometer'
_diffrn_measurement_method \w/\q
_diffrn_radiation_monochromator 'graphite (perpendicular mode)'
_diffrn_radiation_source '2kW fine focus Philips tube'
_diffrn_radiation_type 'Mo K\a'
_diffrn_radiation_wavelength 0.71073
_diffrn_reflns_av_R_equivalents 0.037
_diffrn_reflns_limit_h_max 17
_diffrn_reflns_limit_h_min 0
_diffrn_reflns_limit_k_max 7
_diffrn_reflns_limit_k_min -7
_diffrn_reflns_limit_l_max 24
_diffrn_reflns_limit_l_min -24
_diffrn_reflns_number 3340
_diffrn_reflns_reduction_process 'F~obs~ = ( I~raw~/LP )^1/2^, where LP = Lorentz-polarization correction'
_diffrn_reflns_theta_max 28.0
_diffrn_reflns_theta_min 0.0
_diffrn_standards_decay_% none
_diffrn_standards_interval_time 120
_diffrn_standards_number 3
_exptl_absorpt_coefficient_mu 0.09
_exptl_absorpt_correction_type none
_exptl_crystal_colour 'pale yellow'
_exptl_crystal_density_diffrn 1.371
_exptl_crystal_density_meas ?
_exptl_crystal_description prismatic
_exptl_crystal_F_000 576
_exptl_crystal_size_max 0.396
_exptl_crystal_size_mid 0.330
_exptl_crystal_size_min 0.231
_refine_diff_density_max 0.14
_refine_diff_density_min -0.19
_refine_ls_extinction_method none
_refine_ls_goodness_of_fit_all 1.449
_refine_ls_goodness_of_fit_obs 1.028
_refine_ls_hydrogen_treatment 'H-atom positional parameters refined'
_refine_ls_matrix_type full
_refine_ls_number_constraints 0
_refine_ls_number_parameters 112
_refine_ls_number_reflns 1189
_refine_ls_number_restraints 0
_refine_ls_R_factor_all 0.065
_refine_ls_R_factor_obs .039
_refine_ls_shift/esd_max 0.013
_refine_ls_structure_factor_coef F
_refine_ls_weighting_details '1/[\s^2^(F) + (0.039F)^2^]'
_refine_ls_weighting_scheme calc
_refine_ls_wR_factor_all 0.075
_refine_ls_wR_factor_obs .053
_reflns_number_observed 1097
_reflns_number_total 1768
_reflns_observed_criterion 'I > 2.0\s(I)'
_cod_data_source_file mu1272.cif
_cod_data_source_block LRSA0232
_cod_depositor_comments
;
 Adding the _atom_site_type_symbol data item.

 Antanas Vaitkus,
 2017-01-19

The following automatic conversions were performed:

'_exptl_crystal_density_meas' value 'none' was changed to '?' - the
value is perceived as not measured.

Automatic conversion script
Id: cif_fix_values 3008 2015-01-20 13:52:24Z robertas 
;
_cod_original_cell_volume 1328.0(10)
_cod_original_sg_symbol_H-M 'C 2/c'
_cod_database_code 2006517

loop_
_symmetry_equiv_pos_as_xyz
+x,+y,+z
-x,+y,1/2-z
1/2+x,1/2+y,+z
1/2-x,1/2+y,1/2-z
-x,-y,-z
+x,-y,1/2+z
1/2-x,1/2-y,-z
1/2+x,1/2-y,1/2+z

loop_
_atom_site_aniso_label
_atom_site_aniso_U_11
_atom_site_aniso_U_22
_atom_site_aniso_U_33
_atom_site_aniso_U_12
_atom_site_aniso_U_13
_atom_site_aniso_U_23
O1 .0329(4) .0510(5) .0680(5) .0070(4) .0138(4) .0202(4)
N1 .0434(5) .0417(5) .0470(5) .0041(5) .0058(4) .0067(5)
N2 .0309(4) .0429(5) .0533(5) .0081(4) .0113(4) .0119(5)
N3 .0295(4) .0558(6) .0684(6) .0098(5) .0078(5) .0190(6)
C1 .0298(5) .0420(6) .0443(5) .0030(5) .0043(4) .0028(5)
C2 .0361(5) .0384(6) .0382(5) .0011(5) .0049(4) .0011(5)
C3 .0376(6) .0541(7) .0519(6) .0041(6) .0112(5) .0069(6)
C4 .0435(6) .0646(8) .0558(7) -.0063(7) .0134(5) .0029(7)
C5 .0619(7) .0533(8) .0501(6) -.0132(7) .0136(6) .0059(7)
C6 .0597(7) .0433(7) .0478(6) .0014(6) .0067(6) .0086(6)

loop_
_atom_site_label
_atom_site_type_symbol
_atom_site_fract_x
_atom_site_fract_y
_atom_site_fract_z
_atom_site_U_iso_or_equiv
_atom_site_thermal_displace_type
_atom_site_calc_flag
_atom_site_calc_attached_atom
O1 O .3794(2) .6676(2) .0001(2) .0502(2) Uani ? ?
N1 N .2734(2) .1358(2) .1398(2) .0439(3) Uani ? ?
N2 N .2624(2) .4870(2) .0652(2) .0420(2) Uani ? ?
N3 N .4215(2) .3178(2) .0602(2) .0510(3) Uani ? ?
C1 C .3578(2) .4947(2) .0402(2) .0386(3) Uani ? ?
C2 C .2188(2) .3194(2) .1106(2) .0375(3) Uani ? ?
C3 C .1175(2) .3516(3) .1238(2) .0475(3) Uani ? ?
C4 C .07270(10) .1882(3) .1680(2) .0542(4) Uani ? ?
C5 C .12820(10) -.0027(3) .1990(2) .0547(4) Uani ? ?
C6 C .22730(10) -.0217(2) .1833(2) .0501(3) Uani ? ?
HN21 H .2199(14) .602(4) .0457(10) .0506 Uiso ? N2
HN31 H .3999(14) .198(3) .0910(10) .0506 Uiso ? N3
HN32 H .4838(15) .318(3) .0413(11) .0506 Uiso ? N3
H3 H .0815(13) .490(3) .1007(10) .0506 Uiso ? C3
H4 H -.0003(13) .210(4) .1770(9) .0506 Uiso ? C4
H5 H .0985(14) -.126(3) .2321(10) .0506 Uiso ? C5
H6 H .2716(15) -.157(3) .2016(10) .0506 Uiso ? C6

loop_
_atom_type_symbol
_atom_type_scat_dispersion_real
_atom_type_scat_dispersion_imag
O 0.008 0.006
N 0.004 0.003
C 0.002 0.002
H 0.000 0.000

loop_
_geom_angle_atom_site_label_1
_geom_angle_atom_site_label_2
_geom_angle_atom_site_label_3
_geom_angle_site_symmetry_1
_geom_angle_site_symmetry_3
_geom_angle
_geom_angle_publ_flag
C2 N1 C6 1 1 117.30(10) yes
C1 N2 C2 1 1 130.40(10) yes
C1 N2 HN21 1 1 115.0(10) no
C2 N2 HN21 1 1 115.0(10) no
C1 N3 HN31 1 1 118.0(10) no
C1 N3 HN32 1 1 118.0(10) no
HN31 N3 HN32 1 1 124(2) no
O1 C1 N2 1 1 118.20(10) yes
O1 C1 N3 1 1 123.40(10) yes
N2 C1 N3 1 1 118.40(10) yes
N1 C2 N2 1 1 119.90(10) yes
N1 C2 C3 1 1 122.40(10) yes
N2 C2 C3 1 1 117.70(10) yes
C2 C3 C4 1 1 118.80(10) yes
C2 C3 H3 1 1 119.0(10) no
C4 C3 H3 1 1 123.0(10) no
C3 C4 C5 1 1 119.60(10) yes
C3 C4 H4 1 1 119.0(10) no
C5 C4 H4 1 1 121.0(10) no
C4 C5 C6 1 1 118.00(10) yes
C4 C5 H5 1 1 122.0(10) no
C6 C5 H5 1 1 120.0(10) no
N1 C6 C5 1 1 123.80(10) yes
N1 C6 H6 1 1 113.0(10) no
C5 C6 H6 1 1 123.0(10) no

loop_
_geom_bond_atom_site_label_1
_geom_bond_atom_site_label_2
_geom_bond_site_symmetry_1
_geom_bond_site_symmetry_2
_geom_bond_distance
_geom_bond_publ_flag
O1 C1 . 1 1.242(2) yes
N1 C2 . 1 1.332(2) yes
N1 C6 . 1 1.347(2) yes
N2 C1 . 1 1.3790(10) yes
N2 C2 . 1 1.389(2) yes
N2 HN21 . 1 .90(2) no
N3 C1 . 1 1.325(2) yes
N3 HN31 . 1 .92(2) no
N3 HN32 . 1 .92(2) no
C2 C3 . 1 1.400(2) yes
C3 C4 . 1 1.367(2) yes
C3 H3 . 1 .98(2) no
C4 C5 . 1 1.381(2) yes
C4 H4 . 1 1.01(2) no
C5 C6 . 1 1.374(2) yes
C5 H5 . 1 1.00(2) no
C6 H6 . 1 .99(2) no

loop_
_geom_torsion_atom_site_label_1
_geom_torsion_atom_site_label_2
_geom_torsion_atom_site_label_3
_geom_torsion_atom_site_label_4
_geom_torsion
_geom_torsion_publ_flag
C6 N1 C2 N2 -179.80(10) no
C6 N1 C2 C3 -0.1(2) no
C2 N1 C6 C5 0.0(3) no
C2 N2 C1 O1 -179.20(10) no
C2 N2 C1 N3 0.8(2) no
C1 N2 C2 N1 3.1(2) no
C1 N2 C2 C3 -176.70(10) no
N1 C2 C3 C4 -0.2(2) no
N2 C2 C3 C4 179.60(10) no
C2 C3 C4 C5 0.5(2) no
C3 C4 C5 C6 -0.6(2) no
C4 C5 C6 N1 0.3(2) no
